data_7236238
loop_
_publ_author_name
'Nazarian, Zohreh'
'Forsyth, Craig'

_publ_section_title
;
 Double cyclization of O-acylated hydroxyamides generates
 1,6-dioxa-3,9-diazaspiro[4.4]nonanes a new class of oxy-oxazolidinones
;
_journal_issue 60
_journal_name_full 'RSC Advances'
_journal_page_first 55534
_journal_paper_doi 10.1039/C6RA11604C
_journal_volume 6
_journal_year 2016
_chemical_absolute_configuration ad
_chemical_formula_moiety 'C22 H24 N2 O4'
_chemical_formula_sum 'C22 H24 N2 O4'
_chemical_formula_weight 380.43
_space_group_IT_number 19
_space_group_name_Hall 'P 2ac 2ab'
_space_group_name_H-M_alt 'P 21 21 21'
_symmetry_cell_setting orthorhombic
_symmetry_space_group_name_Hall 'P 2ac 2ab'
_symmetry_space_group_name_H-M 'P 21 21 21'
_atom_sites_solution_hydrogens geom
_atom_sites_solution_primary direct
_atom_sites_solution_secondary difmap
_audit_creation_method SHELXL-97
_audit_update_record
;
2016-04-29 deposited with the CCDC.
2016-06-02 downloaded from the CCDC.
;
_cell_angle_alpha 90.00
_cell_angle_beta 90.00
_cell_angle_gamma 90.00
_cell_formula_units_Z 4
_cell_length_a 9.0291(1)
_cell_length_b 14.3287(3)
_cell_length_c 14.8824(3)
_cell_measurement_reflns_used 7898
_cell_measurement_temperature 123(2)
_cell_measurement_theta_max 66.3886
_cell_measurement_theta_min 2.9668
_cell_volume 1925.41(6)
_computing_cell_refinement
;
CrysAlisPro, Agilent Technologies,
Version 1.171.35.15 (release 03-08-2011 CrysAlis171 .NET)
(compiled Aug  3 2011,13:03:54)
;
_computing_data_collection
;
CrysAlisPro, Agilent Technologies,
Version 1.171.35.15 (release 03-08-2011 CrysAlis171 .NET)
(compiled Aug  3 2011,13:03:54)
;
_computing_data_reduction
;
CrysAlisPro, Agilent Technologies,
Version 1.171.35.15 (release 03-08-2011 CrysAlis171 .NET)
(compiled Aug  3 2011,13:03:54)
;
_computing_molecular_graphics X-Seed
_computing_publication_material CIFTAB
_computing_structure_refinement 'SHELXL-97 (Sheldrick, 1997)'
_computing_structure_solution 'SHELXS-97 (Sheldrick, 1990)'
_diffrn_ambient_temperature 123(2)
_diffrn_detector_area_resol_mean 10.3389
_diffrn_measured_fraction_theta_full 0.999
_diffrn_measured_fraction_theta_max 0.999
_diffrn_measurement_device_type 'Xcalibur, Ruby, Gemini ultra'
_diffrn_measurement_method '\w scan'
_diffrn_radiation_monochromator mirror
_diffrn_radiation_source 'Enhance Ultra (Cu) X-ray Source'
_diffrn_radiation_type 'Cu K\a'
_diffrn_radiation_wavelength 1.54184
_diffrn_reflns_av_R_equivalents 0.0125
_diffrn_reflns_av_sigmaI/netI 0.0129
_diffrn_reflns_limit_h_max 6
_diffrn_reflns_limit_h_min -10
_diffrn_reflns_limit_k_max 17
_diffrn_reflns_limit_k_min -16
_diffrn_reflns_limit_l_max 16
_diffrn_reflns_limit_l_min -17
_diffrn_reflns_number 10532
_diffrn_reflns_theta_full 66.50
_diffrn_reflns_theta_max 66.50
_diffrn_reflns_theta_min 4.28
_diffrn_standards_number 0
_exptl_absorpt_coefficient_mu 0.739
_exptl_absorpt_correction_T_max 1.00000
_exptl_absorpt_correction_T_min 0.87487
_exptl_absorpt_correction_type multi-scan
_exptl_absorpt_process_details
;
CrysAlisPro, Agilent Technologies,
Version 1.171.35.15 (release 03-08-2011 CrysAlis171 .NET)
(compiled Aug  3 2011,13:03:54)
Empirical absorption correction using spherical harmonics,
 implemented in SCALE3 ABSPACK scaling algorithm.
;
_exptl_crystal_colour colourless
_exptl_crystal_density_diffrn 1.312
_exptl_crystal_density_method 'not measured'
_exptl_crystal_description block
_exptl_crystal_F_000 808
_exptl_crystal_size_max 0.25
_exptl_crystal_size_mid 0.25
_exptl_crystal_size_min 0.25
_refine_diff_density_max 0.154
_refine_diff_density_min -0.147
_refine_diff_density_rms 0.028
_refine_ls_abs_structure_details 'Flack H D (1983), Acta Cryst. A39, 876-881'
_refine_ls_abs_structure_Flack -0.05(12)
_refine_ls_extinction_coef 0.0052(3)
_refine_ls_extinction_expression Fc^*^=kFc[1+0.001xFc^2^\l^3^/sin(2\q)]^-1/4^
_refine_ls_extinction_method SHELXL
_refine_ls_goodness_of_fit_ref 1.052
_refine_ls_hydrogen_treatment constr
_refine_ls_matrix_type full
_refine_ls_number_parameters 255
_refine_ls_number_reflns 3387
_refine_ls_number_restraints 0
_refine_ls_restrained_S_all 1.052
_refine_ls_R_factor_all 0.0231
_refine_ls_R_factor_gt 0.0226
_refine_ls_shift/su_max 0.000
_refine_ls_shift/su_mean 0.000
_refine_ls_structure_factor_coef Fsqd
_refine_ls_weighting_details 'calc w=1/[\s^2^(Fo^2^)+(0.0328P)^2^+0.3184P] where P=(Fo^2^+2Fc^2^)/3'
_refine_ls_weighting_scheme calc
_refine_ls_wR_factor_gt 0.0589
_refine_ls_wR_factor_ref 0.0595
_reflns_number_gt 3344
_reflns_number_total 3387
_reflns_threshold_expression >2sigma(I)
_cod_data_source_file c6ra11604c2.cif
_cod_data_source_block 108_11a
_cod_database_code 7236238

loop_
_symmetry_equiv_pos_as_xyz
'x, y, z'
'-x+1/2, -y, z+1/2'
'x+1/2, -y+1/2, -z'
'-x, y+1/2, -z+1/2'

loop_
_atom_site_label
_atom_site_type_symbol
_atom_site_fract_x
_atom_site_fract_y
_atom_site_fract_z
_atom_site_U_iso_or_equiv
_atom_site_adp_type
_atom_site_occupancy
_atom_site_symmetry_multiplicity
_atom_site_calc_flag
_atom_site_refinement_flags
O1 O 0.24826(8) 0.24601(5) 0.20151(5) 0.02045(17) Uani 1 1 d .
O2 O 0.00888(9) 0.27533(6) 0.01784(5) 0.0266(2) Uani 1 1 d .
O3 O 0.24781(8) 0.40192(5) 0.23686(5) 0.02067(18) Uani 1 1 d .
O4 O 0.34292(10) 0.53684(6) 0.28983(6) 0.0290(2) Uani 1 1 d .
N1 N 0.20447(10) 0.34703(7) 0.08909(6) 0.0197(2) Uani 1 1 d .
N2 N 0.47671(11) 0.43919(7) 0.19718(7) 0.0226(2) Uani 1 1 d .
C1 C 0.09935(12) 0.28044(8) 0.07811(8) 0.0196(2) Uani 1 1 d .
C2 C 0.28987(12) 0.33329(8) 0.17031(7) 0.0187(2) Uani 1 1 d .
C3 C 0.11614(12) 0.21388(8) 0.15662(7) 0.0185(2) Uani 1 1 d .
H3 H 0.0293 0.2207 0.1978 0.022 Uiso 1 1 calc R
C4 C 0.13383(12) 0.11304(8) 0.13112(7) 0.0192(2) Uani 1 1 d .
C5 C 0.26310(13) 0.08290(8) 0.08890(8) 0.0230(2) Uani 1 1 d .
H5 H 0.3374 0.1267 0.0727 0.028 Uiso 1 1 calc R
C6 C 0.28306(13) -0.01123(9) 0.07053(8) 0.0259(3) Uani 1 1 d .
H6 H 0.3716 -0.0318 0.0423 0.031 Uiso 1 1 calc R
C7 C 0.17423(14) -0.07529(9) 0.09321(8) 0.0265(3) Uani 1 1 d .
H7 H 0.1887 -0.1397 0.0811 0.032 Uiso 1 1 calc R
C8 C 0.04467(14) -0.04538(9) 0.13343(8) 0.0251(3) Uani 1 1 d .
H8 H -0.0304 -0.0893 0.1481 0.030 Uiso 1 1 calc R
C9 C 0.02386(13) 0.04879(8) 0.15244(8) 0.0216(2) Uani 1 1 d .
H9 H -0.0654 0.0692 0.1800 0.026 Uiso 1 1 calc R
C10 C 0.22441(14) 0.42366(8) 0.02584(8) 0.0237(3) Uani 1 1 d .
H10A H 0.1881 0.4033 -0.0338 0.028 Uiso 1 1 calc R
H10B H 0.3318 0.4363 0.0200 0.028 Uiso 1 1 calc R
C11 C 0.14737(13) 0.51393(8) 0.05026(7) 0.0213(2) Uani 1 1 d .
C12 C 0.03264(13) 0.51989(8) 0.11205(8) 0.0232(2) Uani 1 1 d .
H12 H 0.0034 0.4659 0.1446 0.028 Uiso 1 1 calc R
C13 C -0.03983(14) 0.60407(9) 0.12666(8) 0.0263(3) Uani 1 1 d .
H13 H -0.1184 0.6072 0.1690 0.032 Uiso 1 1 calc R
C14 C 0.00166(16) 0.68322(9) 0.07998(9) 0.0326(3) Uani 1 1 d .
H14 H -0.0478 0.7408 0.0902 0.039 Uiso 1 1 calc R
C15 C 0.11564(18) 0.67792(9) 0.01835(9) 0.0369(3) Uani 1 1 d .
H15 H 0.1444 0.7320 -0.0142 0.044 Uiso 1 1 calc R
C16 C 0.18824(16) 0.59421(9) 0.00374(8) 0.0310(3) Uani 1 1 d .
H16 H 0.2669 0.5915 -0.0385 0.037 Uiso 1 1 calc R
C17 C 0.35873(12) 0.46718(8) 0.24543(8) 0.0211(2) Uani 1 1 d .
C18 C 0.45939(12) 0.34589(8) 0.15936(8) 0.0205(2) Uani 1 1 d .
H18 H 0.4843 0.3477 0.0939 0.025 Uiso 1 1 calc R
C19 C 0.55124(12) 0.26900(8) 0.20493(9) 0.0250(3) Uani 1 1 d .
H19 H 0.5138 0.2079 0.1816 0.030 Uiso 1 1 calc R
C20 C 0.53331(15) 0.26690(9) 0.30664(9) 0.0316(3) Uani 1 1 d .
H20A H 0.4279 0.2625 0.3218 0.047 Uiso 1 1 calc R
H20B H 0.5747 0.3242 0.3325 0.047 Uiso 1 1 calc R
H20C H 0.5858 0.2127 0.3311 0.047 Uiso 1 1 calc R
C21 C 0.71502(14) 0.27549(10) 0.17897(11) 0.0353(3) Uani 1 1 d .
H21A H 0.7241 0.2764 0.1134 0.053 Uiso 1 1 calc R
H21B H 0.7682 0.2214 0.2030 0.053 Uiso 1 1 calc R
H21C H 0.7575 0.3328 0.2039 0.053 Uiso 1 1 calc R
C22 C 0.60645(14) 0.49801(9) 0.18523(9) 0.0285(3) Uani 1 1 d .
H22A H 0.5805 0.5630 0.1984 0.043 Uiso 1 1 calc R
H22B H 0.6414 0.4931 0.1231 0.043 Uiso 1 1 calc R
H22C H 0.6850 0.4775 0.2262 0.043 Uiso 1 1 calc R

loop_
_atom_site_aniso_label
_atom_site_aniso_U_11
_atom_site_aniso_U_22
_atom_site_aniso_U_33
_atom_site_aniso_U_23
_atom_site_aniso_U_13
_atom_site_aniso_U_12
O1 0.0194(4) 0.0195(4) 0.0224(4) 0.0020(3) -0.0054(3) -0.0017(3)
O2 0.0264(4) 0.0285(4) 0.0249(4) -0.0023(3) -0.0083(4) 0.0027(3)
O3 0.0179(4) 0.0217(4) 0.0223(4) -0.0051(3) 0.0029(3) 0.0004(3)
O4 0.0288(4) 0.0234(4) 0.0348(5) -0.0106(4) 0.0032(4) 0.0008(3)
N1 0.0196(4) 0.0201(5) 0.0194(5) 0.0013(4) -0.0009(4) 0.0013(4)
N2 0.0193(5) 0.0190(5) 0.0295(5) -0.0054(4) 0.0048(4) -0.0017(4)
C1 0.0174(5) 0.0202(5) 0.0213(6) -0.0038(4) -0.0002(4) 0.0040(4)
C2 0.0187(5) 0.0183(5) 0.0191(5) -0.0026(4) -0.0001(4) 0.0015(4)
C3 0.0136(5) 0.0226(5) 0.0195(5) -0.0011(5) -0.0013(4) -0.0012(4)
C4 0.0186(5) 0.0212(6) 0.0177(5) 0.0003(4) -0.0022(4) 0.0000(4)
C5 0.0223(6) 0.0232(6) 0.0236(6) 0.0012(5) 0.0038(5) -0.0033(5)
C6 0.0245(6) 0.0266(6) 0.0265(6) -0.0035(5) 0.0053(5) 0.0029(5)
C7 0.0306(6) 0.0218(6) 0.0270(6) -0.0029(5) -0.0022(5) -0.0004(5)
C8 0.0235(6) 0.0243(6) 0.0276(6) 0.0013(5) -0.0010(5) -0.0067(5)
C9 0.0171(5) 0.0250(6) 0.0227(5) -0.0015(5) 0.0000(4) -0.0008(5)
C10 0.0264(6) 0.0235(6) 0.0213(6) 0.0034(5) 0.0024(5) 0.0015(5)
C11 0.0242(6) 0.0209(6) 0.0190(5) 0.0000(4) -0.0034(5) -0.0014(5)
C12 0.0249(6) 0.0210(6) 0.0236(6) 0.0024(5) -0.0031(5) -0.0009(5)
C13 0.0273(6) 0.0267(6) 0.0248(6) -0.0044(5) -0.0044(5) 0.0025(5)
C14 0.0474(8) 0.0190(6) 0.0314(7) -0.0050(5) -0.0087(6) 0.0048(5)
C15 0.0620(9) 0.0197(6) 0.0290(7) 0.0021(5) 0.0021(7) -0.0053(6)
C16 0.0429(7) 0.0239(6) 0.0262(6) 0.0005(5) 0.0047(6) -0.0070(6)
C17 0.0210(5) 0.0202(6) 0.0223(5) -0.0014(5) 0.0004(5) 0.0014(4)
C18 0.0184(5) 0.0199(5) 0.0233(5) -0.0052(4) 0.0021(4) 0.0002(4)
C19 0.0184(6) 0.0209(6) 0.0357(7) -0.0055(5) -0.0036(5) 0.0021(4)
C20 0.0288(6) 0.0317(7) 0.0344(7) 0.0000(5) -0.0108(6) 0.0013(5)
C21 0.0195(6) 0.0312(7) 0.0553(9) -0.0088(6) -0.0016(6) 0.0043(5)
C22 0.0242(6) 0.0228(6) 0.0385(7) -0.0013(5) 0.0055(5) -0.0055(5)

loop_
_atom_type_symbol
_atom_type_description
_atom_type_scat_dispersion_real
_atom_type_scat_dispersion_imag
_atom_type_scat_source
C C 0.0181 0.0091 'International Tables Vol C Tables 4.2.6.8 and 6.1.1.4'
H H 0.0000 0.0000 'International Tables Vol C Tables 4.2.6.8 and 6.1.1.4'
O O 0.0492 0.0322 'International Tables Vol C Tables 4.2.6.8 and 6.1.1.4'
N N 0.0311 0.0180 'International Tables Vol C Tables 4.2.6.8 and 6.1.1.4'

loop_
_geom_angle_atom_site_label_1
_geom_angle_atom_site_label_2
_geom_angle_atom_site_label_3
_geom_angle
C2 O1 C3 110.91(8)
C17 O3 C2 109.53(8)
C1 N1 C2 112.21(9)
C1 N1 C10 122.61(10)
C2 N1 C10 125.18(9)
C17 N2 C22 122.02(9)
C17 N2 C18 113.21(9)
C22 N2 C18 124.77(10)
O2 C1 N1 127.00(11)
O2 C1 C3 126.74(10)
N1 C1 C3 106.25(9)
O1 C2 O3 108.23(8)
O1 C2 N1 104.96(9)
O3 C2 N1 109.85(9)
O1 C2 C18 114.08(9)
O3 C2 C18 104.60(9)
N1 C2 C18 115.00(9)
O1 C3 C4 109.63(9)
O1 C3 C1 103.82(9)
C4 C3 C1 114.90(9)
C9 C4 C5 119.71(10)
C9 C4 C3 120.21(10)
C5 C4 C3 120.05(10)
C6 C5 C4 119.90(11)
C7 C6 C5 120.22(11)
C8 C7 C6 120.01(11)
C7 C8 C9 120.20(11)
C4 C9 C8 119.94(11)
N1 C10 C11 115.60(9)
C12 C11 C16 118.45(11)
C12 C11 C10 123.71(10)
C16 C11 C10 117.71(10)
C11 C12 C13 120.57(11)
C14 C13 C12 120.41(12)
C15 C14 C13 119.40(12)
C14 C15 C16 120.34(12)
C15 C16 C11 120.82(12)
O4 C17 N2 129.26(11)
O4 C17 O3 121.82(10)
N2 C17 O3 108.91(9)
N2 C18 C19 115.39(9)
N2 C18 C2 99.91(9)
C19 C18 C2 113.77(10)
C20 C19 C21 110.77(11)
C20 C19 C18 113.30(10)
C21 C19 C18 111.49(10)

loop_
_geom_bond_atom_site_label_1
_geom_bond_atom_site_label_2
_geom_bond_distance
O1 C2 1.3858(14)
O1 C3 1.4427(13)
O2 C1 1.2153(14)
O3 C17 1.3761(14)
O3 C2 1.4465(13)
O4 C17 1.2056(14)
N1 C1 1.3557(15)
N1 C2 1.4472(15)
N1 C10 1.4575(14)
N2 C17 1.3459(15)
N2 C22 1.4540(15)
N2 C18 1.4589(14)
C1 C3 1.5158(16)
C2 C18 1.5498(16)
C3 C4 1.5024(16)
C4 C9 1.3907(16)
C4 C5 1.3942(16)
C5 C6 1.3880(17)
C6 C7 1.3863(18)
C7 C8 1.3822(18)
C8 C9 1.3915(17)
C10 C11 1.5129(16)
C11 C12 1.3878(17)
C11 C16 1.3924(17)
C12 C13 1.3894(17)
C13 C14 1.3818(19)
C14 C15 1.381(2)
C15 C16 1.384(2)
C18 C19 1.5366(16)
C19 C20 1.5227(18)
C19 C21 1.5313(17)

loop_
_geom_torsion_atom_site_label_1
_geom_torsion_atom_site_label_2
_geom_torsion_atom_site_label_3
_geom_torsion_atom_site_label_4
_geom_torsion
C2 N1 C1 O2 177.85(11)
C10 N1 C1 O2 -1.13(18)
C2 N1 C1 C3 -1.64(12)
C10 N1 C1 C3 179.37(9)
C3 O1 C2 O3 103.38(9)
C3 O1 C2 N1 -13.89(11)
C3 O1 C2 C18 -140.65(9)
C17 O3 C2 O1 138.93(9)
C17 O3 C2 N1 -107.00(10)
C17 O3 C2 C18 16.93(11)
C1 N1 C2 O1 9.55(12)
C10 N1 C2 O1 -171.50(9)
C1 N1 C2 O3 -106.60(10)
C10 N1 C2 O3 72.35(13)
C1 N1 C2 C18 135.75(10)
C10 N1 C2 C18 -45.30(14)
C2 O1 C3 C4 136.15(9)
C2 O1 C3 C1 12.91(11)
O2 C1 C3 O1 173.96(11)
N1 C1 C3 O1 -6.55(11)
O2 C1 C3 C4 54.25(15)
N1 C1 C3 C4 -126.26(10)
O1 C3 C4 C9 130.34(11)
C1 C3 C4 C9 -113.22(12)
O1 C3 C4 C5 -47.30(13)
C1 C3 C4 C5 69.14(14)
C9 C4 C5 C6 -1.69(17)
C3 C4 C5 C6 175.96(11)
C4 C5 C6 C7 0.65(18)
C5 C6 C7 C8 0.66(18)
C6 C7 C8 C9 -0.91(18)
C5 C4 C9 C8 1.45(17)
C3 C4 C9 C8 -176.20(11)
C7 C8 C9 C4 -0.14(18)
C1 N1 C10 C11 95.73(13)
C2 N1 C10 C11 -83.12(13)
N1 C10 C11 C12 -17.95(16)
N1 C10 C11 C16 166.21(11)
C16 C11 C12 C13 0.26(17)
C10 C11 C12 C13 -175.55(11)
C11 C12 C13 C14 -0.19(18)
C12 C13 C14 C15 0.21(19)
C13 C14 C15 C16 -0.3(2)
C14 C15 C16 C11 0.4(2)
C12 C11 C16 C15 -0.37(19)
C10 C11 C16 C15 175.69(12)
C22 N2 C17 O4 -5.8(2)
C18 N2 C17 O4 174.31(12)
C22 N2 C17 O3 173.55(10)
C18 N2 C17 O3 -6.34(13)
C2 O3 C17 O4 172.00(11)
C2 O3 C17 N2 -7.41(12)
C17 N2 C18 C19 -106.54(11)
C22 N2 C18 C19 73.57(14)
C17 N2 C18 C2 15.86(12)
C22 N2 C18 C2 -164.02(11)
O1 C2 C18 N2 -136.88(9)
O3 C2 C18 N2 -18.81(11)
N1 C2 C18 N2 101.76(10)
O1 C2 C18 C19 -13.33(14)
O3 C2 C18 C19 104.74(10)
N1 C2 C18 C19 -134.69(10)
N2 C18 C19 C20 50.87(14)
C2 C18 C19 C20 -63.79(13)
N2 C18 C19 C21 -74.90(13)
C2 C18 C19 C21 170.44(10)
